data_7000974
loop_
_publ_author_name
'Ni, Zhong-Hai'
'Tao, Jun'
'Wernsdorfer, Wolfgang'
'Cui, Ai-Li'
'Kou, Hui-Zhong'

_publ_section_title
;
 Supramolecular metallomacrocycles based on trans-dicyanoferrite(III)
 building blocks: synthesis, crystal structure and magnetic properties
;
_journal_coden_ASTM DTARAF
_journal_issue 15
_journal_name_full 'Dalton Transactions'
_journal_page_first 2788
_journal_page_last 2794
_journal_paper_doi 10.1039/b814860k
_journal_year 2009
_chemical_formula_sum 'C76 H72 Br4 Fe2 Mn2 N16 O16'
_chemical_formula_weight 2006.72
_space_group_IT_number 2
_symmetry_cell_setting triclinic
_symmetry_space_group_name_Hall '-P 1'
_symmetry_space_group_name_H-M 'P -1'
_atom_sites_solution_hydrogens geom
_atom_sites_solution_primary direct
_atom_sites_solution_secondary difmap
_audit_creation_method SHELXL-97
_cell_angle_alpha 73.085(6)
_cell_angle_beta 77.852(5)
_cell_angle_gamma 79.133(6)
_cell_formula_units_Z 2
_cell_length_a 15.960(4)
_cell_length_b 15.992(5)
_cell_length_c 18.327(5)
_cell_measurement_reflns_used 4282
_cell_measurement_temperature 297(2)
_cell_measurement_theta_max 25.00
_cell_measurement_theta_min 2.26
_cell_volume 4334(2)
_computing_cell_refinement 'crystalstructure 3.6.0 (Rigaku/MSC, 2004)'
_computing_data_collection 'crystalstructure 3.6.0 (Rigaku/MSC, 2004)'
_computing_data_reduction 'Crystalstructure 2004'
_computing_molecular_graphics 'XP (Sheldrick, 1998)'
_computing_publication_material 'XP (Sheldrick, 1998)'
_computing_structure_refinement 'SHELXL-97 (Sheldrick, 1997)'
_computing_structure_solution 'SHELXS-97 (Sheldrick, 1997)'
_diffrn_ambient_temperature 297(2)
_diffrn_detector_area_resol_mean 0.77
_diffrn_measured_fraction_theta_full 0.985
_diffrn_measured_fraction_theta_max 0.985
_diffrn_measurement_device_type 'Rigaku IP'
_diffrn_measurement_method '\w scans'
_diffrn_radiation_monochromator graphite
_diffrn_radiation_source 'fine-focus sealed tube'
_diffrn_radiation_type MoK\a
_diffrn_radiation_wavelength 0.71073
_diffrn_reflns_av_R_equivalents 0.1379
_diffrn_reflns_av_sigmaI/netI 0.4262
_diffrn_reflns_limit_h_max 18
_diffrn_reflns_limit_h_min -17
_diffrn_reflns_limit_k_max 19
_diffrn_reflns_limit_k_min -11
_diffrn_reflns_limit_l_max 21
_diffrn_reflns_limit_l_min -21
_diffrn_reflns_number 23705
_diffrn_reflns_theta_full 25.00
_diffrn_reflns_theta_max 25.00
_diffrn_reflns_theta_min 2.26
_diffrn_standards_decay_% 0
_exptl_absorpt_coefficient_mu 2.527
_exptl_absorpt_correction_T_max 0.739
_exptl_absorpt_correction_T_min 0.612
_exptl_absorpt_correction_type multi-scan
_exptl_absorpt_process_details 'ABSCOR; Higashi, 1995'
_exptl_crystal_colour 'Dark brown'
_exptl_crystal_density_diffrn 1.538
_exptl_crystal_density_method 'not measured'
_exptl_crystal_description block
_exptl_crystal_F_000 2020
_exptl_crystal_size_max 0.2
_exptl_crystal_size_mid 0.2
_exptl_crystal_size_min 0.15
_refine_diff_density_max 0.925
_refine_diff_density_min -0.506
_refine_diff_density_rms 0.117
_refine_ls_extinction_method none
_refine_ls_goodness_of_fit_ref 1.064
_refine_ls_hydrogen_treatment constr
_refine_ls_matrix_type full
_refine_ls_number_parameters 1045
_refine_ls_number_reflns 15027
_refine_ls_number_restraints 12
_refine_ls_restrained_S_all 1.064
_refine_ls_R_factor_all 0.3047
_refine_ls_R_factor_gt 0.1015
_refine_ls_shift/su_max 0.017
_refine_ls_shift/su_mean 0.000
_refine_ls_structure_factor_coef Fsqd
_refine_ls_weighting_details
; calc
[0.00000+1.00000exp(4.00(sin\q/\l)^2^)]/
[\s^2^(Fo^2^)+0.0000+0.0000*P+(0.0010P)^2^+0.0000sin\q/\l]
where P = 0.33333Fo^2^ + 0.66667Fc^2^
;
_refine_ls_weighting_scheme calc
_refine_ls_wR_factor_gt 0.2374
_refine_ls_wR_factor_ref 0.3351
_reflns_number_gt 4282
_reflns_number_total 15027
_reflns_threshold_expression >2sigma(I)
_cod_data_source_file B814860K.txt
_cod_data_source_block 4
_cod_depositor_comments
;
The following automatic conversions were performed:
'_symmetry_cell_setting' value 'Triclinic' changed to 'triclinic'
according to '/home/saulius/struct/CIF-dictionaries/cif_core.dic'
dictionary named 'cif_core.dic' version 2.4.1 from 2010-06-29.

Automatic conversion script
Id: cif_fix_enum 1527 2010-12-29 10:47:43Z saulius 
;
_cod_original_sg_symbol_H-M P-1
_cod_database_code 7000974

loop_
_symmetry_equiv_pos_as_xyz
'x, y, z'
'-x, -y, -z'

loop_
_atom_site_label
_atom_site_type_symbol
_atom_site_fract_x
_atom_site_fract_y
_atom_site_fract_z
_atom_site_U_iso_or_equiv
_atom_site_adp_type
_atom_site_occupancy
_atom_site_symmetry_multiplicity
_atom_site_calc_flag
_atom_site_refinement_flags
_atom_site_disorder_assembly
_atom_site_disorder_group
Fe1 Fe 0.88977(11) 0.03169(14) 0.16444(11) 0.0417(6) Uani 1 1 d . . .
Fe2 Fe 0.68302(12) 0.39118(16) 0.53611(11) 0.0473(6) Uani 1 1 d . . .
Mn1 Mn 1.11121(12) -0.25860(16) 0.16228(11) 0.0447(6) Uani 1 1 d . . .
Mn2 Mn 0.68611(13) 0.32110(16) 0.18495(12) 0.0469(6) Uani 1 1 d . . .
Br4 Br 0.79649(13) 0.72384(14) 0.21666(14) 0.0891(7) Uani 1 1 d . . .
Br3 Br 0.24098(15) 0.3268(3) 0.1427(2) 0.1798(18) Uani 1 1 d . . .
Br2 Br 0.98932(17) -0.67737(17) 0.17940(18) 0.1182(9) Uani 1 1 d . . .
Br1 Br 1.56805(12) -0.2126(2) 0.07782(18) 0.1389(12) Uani 1 1 d . . .
N1 N 1.0142(9) -0.1354(9) 0.1455(7) 0.054(3) Uani 1 1 d . . .
N2 N 0.7760(8) 0.2140(9) 0.1529(7) 0.053(3) Uani 1 1 d . . .
N3 N 0.7213(11) 0.3984(13) 0.6910(9) 0.100(6) Uani 1 1 d . . .
N4 N 0.6114(8) 0.4186(10) 0.3860(8) 0.066(4) Uani 1 1 d . . .
N5 N 0.8235(7) 0.0117(8) 0.0912(7) 0.051(3) Uani 1 1 d . . .
N6 N 0.8031(8) -0.0274(9) 0.2387(6) 0.057(4) Uani 1 1 d . . .
N7 N 0.9350(7) 0.0290(9) 0.2514(7) 0.057(4) Uani 1 1 d . . .
N8 N 0.9882(7) 0.0987(8) 0.1114(7) 0.048(3) Uani 1 1 d . . .
N9 N 0.6650(7) 0.5214(9) 0.5164(7) 0.054(3) Uani 1 1 d . . .
N10 N 0.7951(8) 0.4118(10) 0.4810(7) 0.055(4) Uani 1 1 d . . .
N11 N 0.7284(7) 0.2740(10) 0.5448(6) 0.056(4) Uani 1 1 d . . .
N12 N 0.5789(7) 0.3377(9) 0.5971(7) 0.049(3) Uani 1 1 d . . .
N13 N 1.0274(7) -0.3173(9) 0.2534(7) 0.049(3) Uani 1 1 d . . .
N14 N 1.1615(6) -0.2136(9) 0.2302(6) 0.048(3) Uani 1 1 d . . .
N15 N 0.6136(7) 0.2286(9) 0.2574(7) 0.057(4) Uani 1 1 d . . .
N16 N 0.7545(7) 0.3163(9) 0.2678(6) 0.048(3) Uani 1 1 d . . .
O1 O 1.0567(7) 0.0506(9) 0.2915(6) 0.079(4) Uani 1 1 d . . .
O2 O 0.6697(7) -0.0713(9) 0.2537(6) 0.083(4) Uani 1 1 d . . .
O3 O 0.8772(8) 0.5190(11) 0.4094(8) 0.113(6) Uani 1 1 d . . .
O4 O 0.6975(9) 0.1307(10) 0.5923(9) 0.103(5) Uani 1 1 d . . .
O5 O 1.0675(6) -0.3084(8) 0.0994(5) 0.050(3) Uani 1 1 d . . .
O6 O 1.1911(6) -0.2094(7) 0.0787(5) 0.052(3) Uani 1 1 d . . .
O7 O 0.7475(6) 0.4118(8) 0.1204(5) 0.061(3) Uani 1 1 d . . .
O8 O 0.6189(6) 0.3395(8) 0.1076(6) 0.067(3) Uani 1 1 d . . .
O9 O 0.5863(6) 0.4201(8) 0.2370(6) 0.055(3) Uani 1 1 d . . .
C52 C 1.0197(8) -0.4319(9) 0.1946(8) 0.039(3) Uani 1 1 d . . .
C47 C 1.2440(9) -0.2005(10) 0.2149(8) 0.046(4) Uani 1 1 d . . .
H47A H 1.2649 -0.1842 0.2517 0.056 Uiso 1 1 calc R . .
C61 C 0.7858(8) 0.6255(14) 0.1889(9) 0.068(5) Uani 1 1 d . . .
C51 C 1.0034(9) -0.3897(12) 0.2544(9) 0.057(5) Uani 1 1 d . . .
H51A H 0.9710 -0.4177 0.3004 0.068 Uiso 1 1 calc R . .
C56 C 1.0646(10) -0.4342(13) 0.0601(9) 0.059(4) Uani 1 1 d . . .
H56A H 1.0846 -0.4063 0.0089 0.070 Uiso 1 1 calc R . .
C30 C 0.9060(11) -0.0227(14) 0.3962(9) 0.081(6) Uani 1 1 d . . .
H30 H 0.9558 -0.0048 0.4021 0.097 Uiso 1 1 calc R . .
C48 C 1.1130(11) -0.1871(11) 0.2986(9) 0.064(5) Uani 1 1 d . . .
H48A H 1.0722 -0.1347 0.2828 0.076 Uiso 1 1 calc R . .
H48B H 1.1525 -0.1724 0.3251 0.076 Uiso 1 1 calc R . .
C2 C 0.8162(8) 0.1465(11) 0.1546(7) 0.039(4) Uani 1 1 d . . .
C63 C 0.7731(8) 0.4687(11) 0.2176(8) 0.048(4) Uani 1 1 d . . .
C57 C 1.0529(9) -0.3918(13) 0.1178(9) 0.055(4) Uani 1 1 d . . .
C62 C 0.7873(7) 0.5407(11) 0.2396(8) 0.046(4) Uani 1 1 d . . .
H62A H 0.7980 0.5322 0.2894 0.055 Uiso 1 1 calc R . .
C41 C 1.2759(8) -0.2101(11) 0.0785(8) 0.051(4) Uani 1 1 d . . .
C39 C 0.7894(13) 0.0076(13) -0.0281(10) 0.079(6) Uani 1 1 d . . .
H39A H 0.8047 0.0168 -0.0814 0.094 Uiso 1 1 calc R . .
C27 C 1.0410(8) 0.0975(10) 0.1598(8) 0.049(4) Uani 1 1 d . . .
C60 C 0.7737(11) 0.6335(13) 0.1132(10) 0.069(5) Uani 1 1 d . . .
H60A H 0.7699 0.6890 0.0785 0.082 Uiso 1 1 calc R . .
C53 C 1.0030(9) -0.5180(11) 0.2110(10) 0.056(4) Uani 1 1 d . . .
H53A H 0.9825 -0.5459 0.2620 0.067 Uiso 1 1 calc R . .
C33 C 0.7576(11) -0.0792(12) 0.3818(9) 0.071(5) Uani 1 1 d . . .
H33A H 0.7095 -0.1008 0.3769 0.085 Uiso 1 1 calc R . .
C36 C 0.7505(9) -0.0227(10) 0.1292(8) 0.049(4) Uani 1 1 d . . .
C28 C 1.0119(9) 0.0571(10) 0.2427(8) 0.052(4) Uani 1 1 d . . .
C35 C 0.7337(9) -0.0436(12) 0.2127(8) 0.058(4) Uani 1 1 d . . .
C64 C 0.7795(8) 0.3832(10) 0.2708(8) 0.045(4) Uani 1 1 d . . .
H64A H 0.8058 0.3775 0.3130 0.053 Uiso 1 1 calc R . .
C58 C 0.7598(9) 0.4803(10) 0.1422(9) 0.045(4) Uani 1 1 d . . .
C37 C 0.6917(10) -0.0395(12) 0.0884(11) 0.070(5) Uani 1 1 d . . .
H37A H 0.6399 -0.0601 0.1144 0.085 Uiso 1 1 calc R . .
C66 C 0.5365(10) 0.3342(11) 0.1171(9) 0.057(4) Uani 1 1 d . . .
C54 C 1.0142(9) -0.5637(15) 0.1582(13) 0.079(6) Uani 1 1 d . . .
C46 C 1.3014(9) -0.2092(9) 0.1481(7) 0.042(3) Uani 1 1 d . . .
C34 C 0.8115(9) -0.0399(10) 0.3151(8) 0.053(4) Uani 1 1 d . . .
C59 C 0.7673(9) 0.5616(15) 0.0891(10) 0.070(6) Uani 1 1 d . . .
H59A H 0.7681 0.5675 0.0370 0.084 Uiso 1 1 calc R . .
C43 C 1.4238(10) -0.2044(11) 0.0071(10) 0.064(5) Uani 1 1 d . . .
H43 H 1.4633 -0.2026 -0.0384 0.076 Uiso 1 1 calc R . .
C32 C 0.7725(14) -0.0868(15) 0.4511(11) 0.096(7) Uani 1 1 d . . .
H32A H 0.7327 -0.1094 0.4941 0.115 Uiso 1 1 calc R . .
C40 C 0.8428(9) 0.0261(11) 0.0133(8) 0.056(4) Uani 1 1 d . . .
H40A H 0.8935 0.0491 -0.0128 0.067 Uiso 1 1 calc R . .
C65 C 0.4943(10) 0.2862(13) 0.1851(12) 0.077(6) Uani 1 1 d . . .
C26 C 1.1146(9) 0.1429(11) 0.1332(9) 0.056(4) Uani 1 1 d . . .
H26A H 1.1513 0.1415 0.1669 0.067 Uiso 1 1 calc R . .
C25 C 1.1303(11) 0.1880(12) 0.0584(11) 0.075(5) Uani 1 1 d . . .
H25A H 1.1789 0.2170 0.0400 0.090 Uiso 1 1 calc R . .
C67 C 0.4911(11) 0.3810(11) 0.0592(10) 0.069(5) Uani 1 1 d . . .
H67A H 0.5204 0.4155 0.0146 0.083 Uiso 1 1 calc R . .
C24 C 1.0727(10) 0.1918(14) 0.0067(10) 0.079(6) Uani 1 1 d . . .
H24A H 1.0818 0.2234 -0.0449 0.094 Uiso 1 1 calc R . .
C31 C 0.8468(14) -0.0617(16) 0.4611(9) 0.100(8) Uani 1 1 d . . .
H31A H 0.8580 -0.0704 0.5108 0.120 Uiso 1 1 calc R . .
C55 C 1.0457(10) -0.5183(14) 0.0808(12) 0.073(6) Uani 1 1 d . . .
H55A H 1.0538 -0.5478 0.0424 0.088 Uiso 1 1 calc R . .
C38 C 0.7136(13) -0.0243(12) 0.0092(11) 0.074(5) Uani 1 1 d . . .
H38A H 0.6768 -0.0358 -0.0189 0.089 Uiso 1 1 calc R . .
C29 C 0.8863(10) -0.0124(11) 0.3229(8) 0.057(4) Uani 1 1 d . . .
C49 C 1.0631(9) -0.2614(12) 0.3548(8) 0.062(5) Uani 1 1 d . . .
H49A H 1.1031 -0.3152 0.3675 0.074 Uiso 1 1 calc R . .
H49B H 1.0377 -0.2448 0.4024 0.074 Uiso 1 1 calc R . .
C1 C 0.9679(9) -0.0745(12) 0.1510(8) 0.048(4) Uani 1 1 d . . .
C68 C 0.4026(11) 0.3797(15) 0.0637(13) 0.091(7) Uani 1 1 d . . .
H68A H 0.3737 0.4100 0.0226 0.109 Uiso 1 1 calc R . .
C23 C 1.0033(9) 0.1459(11) 0.0379(9) 0.058(4) Uani 1 1 d . . .
H23A H 0.9645 0.1479 0.0059 0.070 Uiso 1 1 calc R . .
C42 C 1.3345(9) -0.2055(11) 0.0114(10) 0.064(5) Uani 1 1 d . . .
H42A H 1.3145 -0.2031 -0.0334 0.077 Uiso 1 1 calc R . .
C50 C 0.9930(10) -0.2777(12) 0.3192(9) 0.066(5) Uani 1 1 d . . .
H50A H 0.9567 -0.3168 0.3584 0.079 Uiso 1 1 calc R . .
H50B H 0.9570 -0.2222 0.3015 0.079 Uiso 1 1 calc R . .
C70 C 0.5368(11) 0.2272(12) 0.2494(10) 0.070(5) Uani 1 1 d . . .
H70A H 0.5052 0.1863 0.2864 0.084 Uiso 1 1 calc R . .
C45 C 1.3921(9) -0.2069(12) 0.1469(10) 0.069(5) Uani 1 1 d . . .
H45A H 1.4121 -0.2060 0.1907 0.082 Uiso 1 1 calc R . .
C44 C 1.4482(11) -0.2060(12) 0.0770(13) 0.075(5) Uani 1 1 d . . .
C73 C 0.7738(11) 0.2314(11) 0.3258(9) 0.066(5) Uani 1 1 d . . .
H73A H 0.8040 0.2413 0.3626 0.080 Uiso 1 1 calc R . .
H73B H 0.8119 0.1902 0.2997 0.080 Uiso 1 1 calc R . .
C72 C 0.6936(11) 0.1907(11) 0.3689(8) 0.062(5) Uani 1 1 d . . .
H72A H 0.6526 0.2345 0.3896 0.074 Uiso 1 1 calc R . .
H72B H 0.7090 0.1424 0.4122 0.074 Uiso 1 1 calc R . .
C71 C 0.6508(10) 0.1568(11) 0.3197(9) 0.059(4) Uani 1 1 d . . .
H71A H 0.6929 0.1160 0.2961 0.071 Uiso 1 1 calc R . .
H71B H 0.6050 0.1245 0.3525 0.071 Uiso 1 1 calc R . .
C74 C 0.4052(12) 0.2812(14) 0.1938(13) 0.095(7) Uani 1 1 d . . .
H74 H 0.3758 0.2466 0.2383 0.114 Uiso 1 1 calc R . .
C75 C 0.3622(12) 0.3330(17) 0.1295(16) 0.111(9) Uani 1 1 d . . .
C76 C 0.5520(16) 0.501(2) 0.1915(18) 0.143(11) Uani 1 1 d . . .
H76A H 0.5729 0.5010 0.1378 0.171 Uiso 1 1 calc R . .
H76B H 0.5760 0.5470 0.2013 0.171 Uiso 1 1 calc R . .
C77 C 0.4552(16) 0.525(2) 0.2014(17) 0.161(13) Uani 1 1 d . . .
H77A H 0.4409 0.5824 0.1683 0.242 Uiso 1 1 calc R . .
H77B H 0.4328 0.5248 0.2542 0.242 Uiso 1 1 calc R . .
H77C H 0.4302 0.4824 0.1878 0.242 Uiso 1 1 calc R . .
C12 C 0.8590(13) 0.1741(15) 0.5026(10) 0.083(6) Uani 1 1 d . . .
H12A H 0.8352 0.1220 0.5255 0.100 Uiso 1 1 calc R . .
C11 C 0.8146(11) 0.2564(14) 0.5049(9) 0.069(5) Uani 1 1 d . . .
C9 C 0.5899(12) 0.2501(14) 0.6149(10) 0.072(5) Uani 1 1 d . . .
C8 C 0.5282(13) 0.1977(15) 0.6595(12) 0.088(7) Uani 1 1 d . . .
H8A H 0.5389 0.1365 0.6709 0.106 Uiso 1 1 calc R . .
C10 C 0.6778(13) 0.2094(15) 0.5821(11) 0.078(6) Uani 1 1 d . . .
C4 C 0.6367(9) 0.4076(10) 0.4427(8) 0.051(4) Uani 1 1 d . . .
C3 C 0.7085(9) 0.3925(11) 0.6346(9) 0.059(5) Uani 1 1 d . . .
C5 C 0.5009(9) 0.3748(12) 0.6277(9) 0.067(5) Uani 1 1 d . . .
H5A H 0.4913 0.4359 0.6181 0.081 Uiso 1 1 calc R . .
C6 C 0.4353(11) 0.3293(15) 0.6714(10) 0.078(6) Uani 1 1 d . . .
H6A H 0.3826 0.3581 0.6903 0.094 Uiso 1 1 calc R . .
C7 C 0.4502(16) 0.2417(18) 0.6857(12) 0.101(8) Uani 1 1 d U . .
H7A H 0.4062 0.2091 0.7145 0.121 Uiso 1 1 calc R . .
C19 C 0.7380(15) 0.6508(16) 0.4559(14) 0.105(9) Uani 1 1 d U . .
H19A H 0.7878 0.6753 0.4294 0.126 Uiso 1 1 calc R . .
C18 C 0.7366(10) 0.5624(15) 0.4734(9) 0.077(6) Uani 1 1 d . . .
C16 C 0.8488(9) 0.3351(13) 0.4723(8) 0.058(5) Uani 1 1 d . . .
C21 C 0.5963(12) 0.6627(14) 0.5232(11) 0.078(6) Uani 1 1 d . . .
H21A H 0.5474 0.6962 0.5430 0.094 Uiso 1 1 calc R . .
C14 C 0.9831(11) 0.248(2) 0.4249(13) 0.125(12) Uani 1 1 d . . .
H14A H 1.0388 0.2437 0.3967 0.150 Uiso 1 1 calc R . .
C15 C 0.9352(10) 0.3299(17) 0.4304(10) 0.088(7) Uani 1 1 d . . .
H15A H 0.9600 0.3814 0.4067 0.106 Uiso 1 1 calc R . .
C17 C 0.8099(10) 0.4924(15) 0.4531(9) 0.070(6) Uani 1 1 d . . .
C20 C 0.6632(16) 0.7035(15) 0.4787(12) 0.095(7) Uani 1 1 d . . .
H20A H 0.6594 0.7647 0.4638 0.115 Uiso 1 1 calc R . .
C13 C 0.9446(11) 0.177(2) 0.4619(11) 0.096(9) Uani 1 1 d . . .
H13A H 0.9779 0.1233 0.4611 0.115 Uiso 1 1 calc R . .
C22 C 0.5982(12) 0.5762(12) 0.5393(10) 0.068(5) Uani 1 1 d . . .
H22A H 0.5492 0.5522 0.5689 0.082 Uiso 1 1 calc R . .
H1WB H 1.2274 -0.3873 0.2234 0.065 Uiso 1 1 d R . .
H1WA H 1.2436 -0.3825 0.1448 0.065 Uiso 1 1 d R . .
H9A H 0.6011 0.4266 0.2777 0.065 Uiso 1 1 d R . .
O1W O 1.2038(6) -0.3828(8) 0.1843(5) 0.057(3) Uani 1 1 d . . .
O2W O 0.4985(14) 0.0264(15) 0.257(3) 0.31(2) Uani 1 1 d . . .
O3W O 1.2810(7) -0.4181(9) 0.0431(7) 0.084(4) Uani 1 1 d . . .
O4W O 0.409(3) 1.004(3) 0.407(3) 0.37(3) Uani 1 1 d . . .
O5W O 1.2358(14) 0.003(3) 0.288(2) 0.38(3) Uani 1 1 d . . .
O6W O 0.4618(19) 0.117(2) 0.479(2) 0.270(15) Uani 1 1 d . . .
O7W O 0.393(4) 0.050(3) 0.1589(19) 0.43(4) Uani 1 1 d . . .

loop_
_atom_site_aniso_label
_atom_site_aniso_U_11
_atom_site_aniso_U_22
_atom_site_aniso_U_33
_atom_site_aniso_U_23
_atom_site_aniso_U_13
_atom_site_aniso_U_12
Fe1 0.0332(10) 0.0474(14) 0.0417(11) -0.0077(10) -0.0028(8) -0.0086(9)
Fe2 0.0362(10) 0.0639(16) 0.0419(11) -0.0101(11) -0.0090(9) -0.0105(10)
Mn1 0.0364(11) 0.0608(16) 0.0393(12) -0.0125(11) -0.0069(9) -0.0127(11)
Mn2 0.0444(11) 0.0558(16) 0.0452(12) -0.0155(11) -0.0176(10) -0.0033(11)
Br4 0.0797(13) 0.0687(14) 0.1213(17) -0.0218(12) -0.0109(12) -0.0271(11)
Br2 0.1077(17) 0.0853(18) 0.174(2) -0.0658(17) 0.0129(16) -0.0343(15)
Br1 0.0436(10) 0.216(3) 0.182(3) -0.090(2) 0.0034(13) -0.0412(15)
Br3 0.0673(14) 0.238(4) 0.221(3) 0.009(3) -0.0698(19) -0.0463(19)
N8 0.041(6) 0.051(8) 0.050(7) -0.001(6) -0.012(5) -0.013(6)
N5 0.033(6) 0.047(8) 0.067(8) -0.011(6) 0.003(6) -0.012(6)
O5 0.039(5) 0.066(8) 0.052(6) -0.011(5) -0.023(4) -0.014(5)
O6 0.047(5) 0.068(8) 0.052(6) -0.024(5) -0.010(4) -0.014(5)
C52 0.037(7) 0.037(9) 0.047(8) -0.021(7) 0.005(6) -0.008(7)
O7 0.053(6) 0.092(10) 0.029(5) -0.017(6) 0.001(4) 0.003(6)
N6 0.061(8) 0.065(10) 0.039(7) -0.009(6) -0.007(6) 0.001(7)
N16 0.045(7) 0.044(8) 0.047(7) -0.010(6) 0.005(5) -0.008(6)
N7 0.037(6) 0.065(10) 0.064(8) -0.006(7) -0.009(6) -0.011(6)
C47 0.066(10) 0.049(10) 0.039(8) -0.018(7) -0.023(7) -0.017(8)
C61 0.025(7) 0.114(17) 0.052(10) -0.028(10) 0.020(6) -0.002(9)
C51 0.038(8) 0.067(13) 0.058(10) -0.008(9) 0.000(7) -0.009(8)
O8 0.045(6) 0.094(9) 0.073(7) -0.026(6) -0.029(5) -0.005(6)
C56 0.064(10) 0.070(13) 0.044(9) -0.017(9) -0.008(7) -0.012(9)
C30 0.059(10) 0.125(18) 0.051(10) -0.006(11) -0.017(8) -0.013(11)
C48 0.083(11) 0.061(12) 0.065(11) -0.017(9) -0.039(9) -0.021(10)
C2 0.028(6) 0.068(12) 0.031(7) -0.020(7) -0.003(6) -0.022(7)
N14 0.029(6) 0.074(10) 0.026(6) -0.002(6) 0.003(4) 0.001(6)
N13 0.049(7) 0.047(8) 0.056(8) -0.028(6) 0.001(6) -0.009(7)
C63 0.031(7) 0.070(12) 0.047(8) -0.021(8) -0.009(6) -0.009(7)
C57 0.031(7) 0.075(13) 0.065(11) -0.027(10) -0.011(7) -0.002(8)
N2 0.044(7) 0.048(9) 0.065(8) -0.018(7) -0.014(6) 0.011(7)
N15 0.036(6) 0.058(9) 0.081(9) -0.019(7) -0.027(6) 0.006(6)
C62 0.026(7) 0.067(12) 0.043(8) -0.015(8) -0.008(6) 0.002(7)
C41 0.036(7) 0.059(11) 0.062(9) -0.026(8) 0.003(7) -0.010(7)
C39 0.108(15) 0.091(15) 0.052(10) -0.017(10) -0.039(11) -0.025(13)
N1 0.062(8) 0.049(9) 0.055(8) -0.012(7) -0.006(6) -0.025(7)
C27 0.036(7) 0.054(10) 0.064(10) -0.020(8) -0.011(7) -0.012(7)
C60 0.068(11) 0.069(14) 0.068(12) -0.013(10) -0.003(9) -0.025(10)
O1 0.058(6) 0.116(11) 0.068(7) -0.010(7) -0.029(6) -0.029(7)
C53 0.043(8) 0.060(12) 0.068(11) -0.014(9) -0.002(7) -0.026(8)
C33 0.078(11) 0.071(13) 0.053(10) 0.010(9) -0.011(9) -0.025(10)
C36 0.062(9) 0.050(10) 0.039(8) -0.009(7) -0.004(7) -0.027(8)
C28 0.052(9) 0.052(11) 0.047(9) -0.002(8) -0.010(7) -0.009(8)
C35 0.045(8) 0.082(13) 0.050(9) -0.023(9) 0.002(7) -0.019(9)
C64 0.039(7) 0.045(10) 0.050(9) -0.007(8) -0.012(6) -0.010(7)
C58 0.052(8) 0.031(9) 0.061(10) -0.024(8) -0.011(7) -0.001(7)
O2 0.064(7) 0.111(11) 0.071(7) -0.013(7) 0.013(6) -0.048(7)
C37 0.050(9) 0.077(14) 0.087(13) -0.009(10) -0.005(9) -0.041(9)
C66 0.063(10) 0.050(11) 0.060(10) -0.017(8) -0.013(8) -0.006(9)
C54 0.028(8) 0.106(17) 0.097(15) -0.026(14) -0.010(9) 0.003(9)
C46 0.053(8) 0.044(9) 0.037(8) -0.011(7) -0.014(6) -0.017(7)
C34 0.051(9) 0.029(9) 0.053(9) 0.013(7) -0.004(7) 0.011(7)
C59 0.047(9) 0.109(17) 0.055(10) -0.013(11) -0.006(7) -0.030(10)
C43 0.058(10) 0.053(11) 0.081(12) -0.020(9) 0.013(9) -0.031(9)
C32 0.089(14) 0.12(2) 0.057(12) 0.008(12) 0.006(10) -0.035(14)
C40 0.049(8) 0.073(12) 0.042(9) -0.014(8) -0.007(7) -0.006(8)
C65 0.043(9) 0.091(15) 0.109(15) -0.025(12) -0.043(10) -0.003(10)
C26 0.040(8) 0.061(11) 0.070(11) -0.017(9) -0.005(7) -0.018(8)
C25 0.067(11) 0.066(13) 0.089(13) -0.009(10) 0.005(10) -0.040(10)
C67 0.075(11) 0.048(11) 0.086(12) 0.001(9) -0.043(10) -0.010(9)
C24 0.048(9) 0.103(16) 0.074(12) -0.003(11) -0.010(9) -0.017(10)
C31 0.097(15) 0.15(2) 0.033(9) 0.004(11) -0.004(9) -0.018(15)
C55 0.046(9) 0.093(17) 0.097(15) -0.052(13) -0.035(10) 0.019(10)
C38 0.088(13) 0.068(13) 0.089(14) -0.040(11) -0.023(11) -0.023(11)
C29 0.050(9) 0.055(11) 0.052(9) -0.012(8) 0.003(7) 0.009(8)
C49 0.045(8) 0.103(15) 0.039(8) -0.024(9) -0.005(7) -0.007(9)
C1 0.044(8) 0.047(11) 0.046(9) -0.001(8) 0.001(7) -0.015(8)
C68 0.048(10) 0.107(17) 0.125(17) -0.004(14) -0.055(11) -0.025(11)
C23 0.051(9) 0.079(13) 0.054(10) -0.017(9) -0.012(7) -0.027(9)
C42 0.049(9) 0.074(13) 0.070(11) -0.030(9) 0.010(8) -0.012(9)
C50 0.058(9) 0.074(13) 0.052(9) -0.001(9) 0.008(7) -0.014(9)
C70 0.069(11) 0.060(12) 0.089(13) -0.033(10) -0.006(10) -0.013(10)
C45 0.042(8) 0.103(16) 0.075(11) -0.037(11) -0.006(8) -0.027(9)
C44 0.057(10) 0.046(11) 0.125(17) -0.030(11) -0.022(11) 0.003(9)
C73 0.098(13) 0.063(12) 0.054(9) -0.026(9) -0.053(10) 0.013(10)
C72 0.075(10) 0.056(11) 0.047(9) 0.011(8) -0.016(8) -0.022(9)
C71 0.068(10) 0.050(11) 0.058(9) -0.005(8) -0.018(8) -0.007(9)
C74 0.073(12) 0.085(15) 0.133(17) -0.006(13) -0.041(12) -0.037(11)
C75 0.047(11) 0.11(2) 0.17(2) -0.010(17) -0.050(14) -0.010(12)
O9 0.051(6) 0.060(8) 0.060(6) -0.013(6) -0.027(5) -0.004(5)
C76 0.106(19) 0.16(3) 0.20(3) -0.07(2) -0.002(19) -0.08(2)
C77 0.097(19) 0.21(4) 0.20(3) -0.12(3) -0.007(19) 0.02(2)
C4 0.053(8) 0.051(10) 0.039(8) -0.002(7) 0.007(7) -0.014(8)
C3 0.042(8) 0.067(12) 0.054(10) 0.002(9) -0.008(7) -0.007(8)
C5 0.047(9) 0.057(12) 0.076(11) 0.007(9) 0.012(8) -0.019(8)
C12 0.103(15) 0.085(16) 0.063(11) -0.029(10) -0.047(11) 0.035(13)
C11 0.064(11) 0.090(16) 0.050(10) -0.008(10) -0.027(8) 0.003(11)
C9 0.069(11) 0.067(14) 0.081(12) -0.020(11) -0.027(10) 0.008(11)
C8 0.074(13) 0.087(16) 0.108(16) -0.009(13) -0.020(12) -0.042(13)
C10 0.101(16) 0.057(14) 0.084(13) -0.024(11) -0.040(12) 0.006(13)
C6 0.060(10) 0.098(17) 0.070(12) -0.004(12) -0.009(9) -0.024(11)
C7 0.103(17) 0.093(19) 0.091(15) 0.011(14) 0.000(12) -0.049(15)
C19 0.087(15) 0.082(17) 0.138(19) 0.030(15) -0.043(14) -0.064(14)
C18 0.053(10) 0.103(17) 0.055(10) 0.015(10) -0.011(8) -0.022(11)
C16 0.046(9) 0.076(13) 0.044(9) -0.003(9) -0.014(7) -0.005(9)
C21 0.062(11) 0.080(16) 0.093(14) -0.019(12) -0.007(10) -0.020(11)
C14 0.020(9) 0.25(4) 0.100(17) -0.08(2) -0.005(10) 0.032(15)
C15 0.034(9) 0.17(2) 0.070(11) -0.053(13) -0.013(8) 0.000(12)
C17 0.047(9) 0.100(17) 0.045(9) 0.009(10) -0.002(7) -0.014(10)
C20 0.107(17) 0.063(15) 0.095(15) 0.021(12) -0.021(13) -0.020(14)
C13 0.030(10) 0.20(3) 0.072(13) -0.076(16) -0.006(9) 0.023(13)
N4 0.061(8) 0.079(11) 0.059(9) -0.024(8) -0.017(7) 0.008(8)
O4 0.094(10) 0.066(10) 0.140(13) -0.013(9) -0.027(9) -0.006(9)
C22 0.076(12) 0.048(12) 0.085(13) -0.015(10) -0.012(10) -0.023(10)
O3 0.075(8) 0.141(14) 0.094(10) 0.013(9) 0.010(7) -0.042(9)
N3 0.108(12) 0.141(17) 0.068(10) -0.026(10) -0.057(10) -0.014(12)
N12 0.040(7) 0.065(10) 0.055(7) -0.020(7) -0.011(6) -0.024(7)
N10 0.051(7) 0.065(10) 0.044(7) -0.008(7) -0.016(6) 0.003(8)
N11 0.032(6) 0.081(11) 0.043(7) 0.002(7) -0.002(5) -0.012(7)
N9 0.038(6) 0.067(10) 0.061(8) -0.013(7) -0.004(6) -0.023(7)
O1W 0.044(5) 0.090(9) 0.043(5) -0.016(5) -0.014(4) -0.015(5)
O2W 0.116(15) 0.112(18) 0.64(6) -0.08(3) 0.09(3) -0.051(14)
O3W 0.080(8) 0.102(11) 0.075(8) -0.041(7) 0.005(6) -0.016(8)
O5W 0.110(16) 0.39(5) 0.50(5) 0.18(4) -0.10(2) -0.15(2)
O6W 0.21(3) 0.24(3) 0.36(4) -0.15(3) 0.04(3) -0.01(2)
O4W 0.34(4) 0.41(6) 0.44(5) -0.30(5) 0.20(4) -0.21(4)
O7W 0.78(11) 0.33(5) 0.20(3) 0.00(3) -0.15(5) -0.19(6)

loop_
_atom_type_symbol
_atom_type_description
_atom_type_scat_dispersion_real
_atom_type_scat_dispersion_imag
_atom_type_scat_source
C C 0.0033 0.0016 'International Tables Vol C Tables 4.2.6.8 and 6.1.1.4'
H H 0.0000 0.0000 'International Tables Vol C Tables 4.2.6.8 and 6.1.1.4'
N N 0.0061 0.0033 'International Tables Vol C Tables 4.2.6.8 and 6.1.1.4'
O O 0.0106 0.0060 'International Tables Vol C Tables 4.2.6.8 and 6.1.1.4'
Mn Mn 0.3368 0.7283 'International Tables Vol C Tables 4.2.6.8 and 6.1.1.4'
Fe Fe 0.3463 0.8444 'International Tables Vol C Tables 4.2.6.8 and 6.1.1.4'
Br Br -0.2901 2.4595 'International Tables Vol C Tables 4.2.6.8 and 6.1.1.4'

loop_
_geom_angle_atom_site_label_1
_geom_angle_atom_site_label_2
_geom_angle_atom_site_label_3
_geom_angle
_geom_angle_site_symmetry_1
_geom_angle_site_symmetry_3
_geom_angle_publ_flag
N7 Fe1 N6 83.9(5) . . ?
N7 Fe1 C1 91.0(6) . . ?
N6 Fe1 C1 96.3(6) . . ?
N7 Fe1 C2 98.2(5) . . ?
N6 Fe1 C2 92.1(5) . . ?
C1 Fe1 C2 168.2(5) . . ?
N7 Fe1 N8 81.3(5) . . ?
N6 Fe1 N8 164.9(5) . . ?
C1 Fe1 N8 87.1(5) . . ?
C2 Fe1 N8 87.0(5) . . ?
N7 Fe1 N5 165.2(5) . . ?
N6 Fe1 N5 81.8(5) . . ?
C1 Fe1 N5 86.9(6) . . ?
C2 Fe1 N5 86.0(5) . . ?
N8 Fe1 N5 113.1(5) . . ?
O6 Mn1 O5 90.6(4) . . ?
O6 Mn1 N14 89.8(4) . . ?
O5 Mn1 N14 176.4(5) . . ?
O6 Mn1 N13 177.5(5) . . ?
O5 Mn1 N13 88.7(5) . . ?
N14 Mn1 N13 90.8(5) . . ?
O6 Mn1 O1W 89.3(4) . . ?
O5 Mn1 O1W 86.2(4) . . ?
N14 Mn1 O1W 90.3(4) . . ?
N13 Mn1 O1W 88.3(4) . . ?
O6 Mn1 N1 93.3(4) . . ?
O5 Mn1 N1 94.5(5) . . ?
N14 Mn1 N1 89.1(5) . . ?
N13 Mn1 N1 89.2(5) . . ?
O1W Mn1 N1 177.4(4) . . ?
O7 Mn2 O8 88.5(5) . . ?
O7 Mn2 N16 87.7(5) . . ?
O8 Mn2 N16 173.4(5) . . ?
O7 Mn2 N15 176.3(5) . . ?
O8 Mn2 N15 91.1(5) . . ?
N16 Mn2 N15 92.3(5) . . ?
O7 Mn2 N2 96.3(5) . . ?
O8 Mn2 N2 96.0(5) . . ?
N16 Mn2 N2 89.8(5) . . ?
N15 Mn2 N2 87.4(5) . . ?
O7 Mn2 O9 91.2(4) . . ?
O8 Mn2 O9 88.7(4) . . ?
N16 Mn2 O9 86.0(4) . . ?
N15 Mn2 O9 85.2(5) . . ?
N2 Mn2 O9 171.3(4) . . ?
C23 N8 C27 119.4(12) . . ?
C23 N8 Fe1 128.3(9) . . ?
C27 N8 Fe1 112.3(9) . . ?
C36 N5 C40 119.2(13) . . ?
C36 N5 Fe1 111.2(9) . . ?
C40 N5 Fe1 129.6(10) . . ?
C57 O5 Mn1 124.7(9) . . ?
C41 O6 Mn1 126.4(9) . . ?
C53 C52 C57 117.1(15) . . ?
C53 C52 C51 119.5(14) . . ?
C57 C52 C51 123.4(15) . . ?
C58 O7 Mn2 123.8(9) . . ?
C34 N6 C35 126.6(12) . . ?
C34 N6 Fe1 114.7(10) . . ?
C35 N6 Fe1 118.2(9) . . ?
C64 N16 C73 119.8(13) . . ?
C64 N16 Mn2 120.5(10) . . ?
C73 N16 Mn2 119.7(10) . . ?
C28 N7 C29 125.5(13) . . ?
C28 N7 Fe1 120.1(10) . . ?
C29 N7 Fe1 114.1(10) . . ?
N14 C47 C46 125.2(12) . . ?
N14 C47 H47A 117.4 . . ?
C46 C47 H47A 117.4 . . ?
Mn1 O1W H1WB 110.2 . . ?
Mn1 O1W H1WA 109.8 . . ?
H1WB O1W H1WA 108.6 . . ?
C62 C61 C60 116.6(18) . . ?
C62 C61 Br4 123.8(13) . . ?
C60 C61 Br4 119.7(15) . . ?
N13 C51 C52 128.1(14) . . ?
N13 C51 H51A 115.9 . . ?
C52 C51 H51A 115.9 . . ?
C66 O8 Mn2 127.3(10) . . ?
C55 C56 C57 117.5(16) . . ?
C55 C56 H56A 121.3 . . ?
C57 C56 H56A 121.3 . . ?
C29 C30 C31 117.2(17) . . ?
C29 C30 H30 121.4 . . ?
C31 C30 H30 121.4 . . ?
N14 C48 C49 111.5(14) . . ?
N14 C48 H48A 109.3 . . ?
C49 C48 H48A 109.3 . . ?
N14 C48 H48B 109.3 . . ?
C49 C48 H48B 109.3 . . ?
H48A C48 H48B 108.0 . . ?
N2 C2 Fe1 175.1(12) . . ?
C47 N14 C48 113.5(12) . . ?
C47 N14 Mn1 121.9(9) . . ?
C48 N14 Mn1 124.5(9) . . ?
C51 N13 C50 119.3(14) . . ?
C51 N13 Mn1 119.7(11) . . ?
C50 N13 Mn1 121.0(11) . . ?
C62 C63 C58 119.4(14) . . ?
C62 C63 C64 119.1(13) . . ?
C58 C63 C64 121.3(15) . . ?
O5 C57 C56 119.2(15) . . ?
O5 C57 C52 118.9(15) . . ?
C56 C57 C52 121.7(17) . . ?
C2 N2 Mn2 162.7(12) . . ?
C70 N15 C71 117.5(14) . . ?
C70 N15 Mn2 121.5(11) . . ?
C71 N15 Mn2 120.9(9) . . ?
C63 C62 C61 121.8(14) . . ?
C63 C62 H62A 119.1 . . ?
C61 C62 H62A 119.1 . . ?
O6 C41 C42 120.4(14) . . ?
O6 C41 C46 118.2(12) . . ?
C42 C41 C46 121.2(13) . . ?
C38 C39 C40 119.9(16) . . ?
C38 C39 H39A 120.0 . . ?
C40 C39 H39A 120.0 . . ?
C1 N1 Mn1 166.6(13) . . ?
N8 C27 C26 120.9(13) . . ?
N8 C27 C28 116.2(12) . . ?
C26 C27 C28 122.4(13) . . ?
C59 C60 C61 121.9(17) . . ?
C59 C60 H60A 119.1 . . ?
C61 C60 H60A 119.1 . . ?
C54 C53 C52 124.4(17) . . ?
C54 C53 H53A 117.8 . . ?
C52 C53 H53A 117.8 . . ?
C32 C33 C34 122.2(18) . . ?
C32 C33 H33A 118.9 . . ?
C34 C33 H33A 118.9 . . ?
N5 C36 C37 121.0(13) . . ?
N5 C36 C35 118.7(13) . . ?
C37 C36 C35 120.3(13) . . ?
O1 C28 N7 129.5(13) . . ?
O1 C28 C27 121.3(13) . . ?
N7 C28 C27 109.1(12) . . ?
O2 C35 N6 125.1(14) . . ?
O2 C35 C36 125.7(15) . . ?
N6 C35 C36 109.2(12) . . ?
N16 C64 C63 128.1(14) . . ?
N16 C64 H64A 116.0 . . ?
C63 C64 H64A 116.0 . . ?
O7 C58 C59 120.7(15) . . ?
O7 C58 C63 119.8(14) . . ?
C59 C58 C63 119.3(16) . . ?
C38 C37 C36 118.2(14) . . ?
C38 C37 H37A 120.9 . . ?
C36 C37 H37A 120.9 . . ?
O8 C66 C67 118.9(15) . . ?
O8 C66 C65 121.3(13) . . ?
C67 C66 C65 119.7(15) . . ?
C53 C54 C55 116(2) . . ?
C53 C54 Br2 124.5(15) . . ?
C55 C54 Br2 119.7(18) . . ?
C47 C46 C41 124.2(12) . . ?
C47 C46 C45 117.4(12) . . ?
C41 C46 C45 118.0(13) . . ?
N6 C34 C29 113.3(13) . . ?
N6 C34 C33 128.0(16) . . ?
C29 C34 C33 118.5(15) . . ?
C60 C59 C58 120.3(16) . . ?
C60 C59 H59A 119.9 . . ?
C58 C59 H59A 119.9 . . ?
C44 C43 C42 114.8(15) . . ?
C44 C43 H43 122.6 . . ?
C42 C43 H43 122.6 . . ?
C33 C32 C31 120.7(17) . . ?
C33 C32 H32A 119.6 . . ?
C31 C32 H32A 119.6 . . ?
N5 C40 C39 121.7(15) . . ?
N5 C40 H40A 119.2 . . ?
C39 C40 H40A 119.2 . . ?
C66 C65 C74 120.2(16) . . ?
C66 C65 C70 125.0(14) . . ?
C74 C65 C70 114.3(17) . . ?
C25 C26 C27 118.9(14) . . ?
C25 C26 H26A 120.6 . . ?
C27 C26 H26A 120.6 . . ?
C26 C25 C24 120.6(15) . . ?
C26 C25 H25A 119.7 . . ?
C24 C25 H25A 119.7 . . ?
C66 C67 C68 123.3(17) . . ?
C66 C67 H67A 118.3 . . ?
C68 C67 H67A 118.3 . . ?
C23 C24 C25 116.2(15) . . ?
C23 C24 H24A 121.9 . . ?
C25 C24 H24A 121.9 . . ?
C32 C31 C30 120.5(17) . . ?
C32 C31 H31A 119.8 . . ?
C30 C31 H31A 119.8 . . ?
C56 C55 C54 123.5(19) . . ?
C56 C55 H55A 118.3 . . ?
C54 C55 H55A 118.3 . . ?
C39 C38 C37 120.0(16) . . ?
C39 C38 H38A 120.0 . . ?
C37 C38 H38A 120.0 . . ?
C34 C29 C30 120.7(14) . . ?
C34 C29 N7 113.8(13) . . ?
C30 C29 N7 125.4(16) . . ?
C50 C49 C48 110.9(11) . . ?
C50 C49 H49A 109.5 . . ?
C48 C49 H49A 109.5 . . ?
C50 C49 H49B 109.5 . . ?
C48 C49 H49B 109.5 . . ?
H49A C49 H49B 108.1 . . ?
N1 C1 Fe1 177.4(15) . . ?
C75 C68 C67 116.6(16) . . ?
C75 C68 H68A 121.7 . . ?
C67 C68 H68A 121.7 . . ?
N8 C23 C24 124.0(14) . . ?
N8 C23 H23A 118.0 . . ?
C24 C23 H23A 118.0 . . ?
C41 C42 C43 123.1(16) . . ?
C41 C42 H42A 118.4 . . ?
C43 C42 H42A 118.4 . . ?
N13 C50 C49 112.8(12) . . ?
N13 C50 H50A 109.0 . . ?
C49 C50 H50A 109.0 . . ?
N13 C50 H50B 109.0 . . ?
C49 C50 H50B 109.0 . . ?
H50A C50 H50B 107.8 . . ?
N15 C70 C65 124.4(16) . . ?
N15 C70 H70A 117.8 . . ?
C65 C70 H70A 117.8 . . ?
C44 C45 C46 117.2(15) . . ?
C44 C45 H45A 121.4 . . ?
C46 C45 H45A 121.4 . . ?
C45 C44 C43 125.6(15) . . ?
C45 C44 Br1 117.0(14) . . ?
C43 C44 Br1 117.3(14) . . ?
N16 C73 C72 112.9(12) . . ?
N16 C73 H73A 109.0 . . ?
C72 C73 H73A 109.0 . . ?
N16 C73 H73B 109.0 . . ?
C72 C73 H73B 109.0 . . ?
H73A C73 H73B 107.8 . . ?
C73 C72 C71 113.5(13) . . ?
C73 C72 H72A 108.9 . . ?
C71 C72 H72A 108.9 . . ?
C73 C72 H72B 108.9 . . ?
C71 C72 H72B 108.9 . . ?
H72A C72 H72B 107.7 . . ?
N15 C71 C72 113.1(13) . . ?
N15 C71 H71A 109.0 . . ?
C72 C71 H71A 109.0 . . ?
N15 C71 H71B 109.0 . . ?
C72 C71 H71B 109.0 . . ?
H71A C71 H71B 107.8 . . ?
C65 C74 C75 116.2(18) . . ?
C65 C74 H74 121.9 . . ?
C75 C74 H74 121.9 . . ?
C68 C75 C74 123.7(17) . . ?
C68 C75 Br3 120.4(15) . . ?
C74 C75 Br3 115.8(17) . . ?
C76 O9 Mn2 122.2(14) . . ?
C76 O9 H9A 111.5 . . ?
Mn2 O9 H9A 110.9 . . ?
O9 C76 C77 118(2) . . ?
O9 C76 H76A 107.7 . . ?
C77 C76 H76A 107.7 . . ?
O9 C76 H76B 107.7 . . ?
C77 C76 H76B 107.7 . . ?
H76A C76 H76B 107.1 . . ?
C76 C77 H77A 109.5 . . ?
C76 C77 H77B 109.5 . . ?
H77A C77 H77B 109.5 . . ?
C76 C77 H77C 109.5 . . ?
H77A C77 H77C 109.5 . . ?
H77B C77 H77C 109.5 . . ?
N4 C4 Fe2 177.9(13) . . ?
N3 C3 Fe2 175.9(17) . . ?
N12 C5 C6 125.0(18) . . ?
N12 C5 H5A 117.5 . . ?
C6 C5 H5A 117.5 . . ?
C11 C12 C13 113(2) . . ?
C11 C12 H12A 123.6 . . ?
C13 C12 H12A 123.6 . . ?
C12 C11 C16 124.8(18) . . ?
C12 C11 N11 125.9(19) . . ?
C16 C11 N11 109.2(17) . . ?
N12 C9 C8 124.9(18) . . ?
N12 C9 C10 114.3(18) . . ?
C8 C9 C10 121(2) . . ?
C9 C8 C7 116(2) . . ?
C9 C8 H8A 122.0 . . ?
C7 C8 H8A 122.0 . . ?
O4 C10 N11 128(2) . . ?
O4 C10 C9 122(2) . . ?
N11 C10 C9 109.5(18) . . ?
C7 C6 C5 117.0(19) . . ?
C7 C6 H6A 121.5 . . ?
C5 C6 H6A 121.5 . . ?
C6 C7 C8 122(2) . . ?
C6 C7 H7A 118.8 . . ?
C8 C7 H7A 118.8 . . ?
C18 C19 C20 118.2(19) . . ?
C18 C19 H19A 120.9 . . ?
C20 C19 H19A 120.9 . . ?
C19 C18 N9 123.5(19) . . ?
C19 C18 C17 127.4(18) . . ?
N9 C18 C17 109.1(17) . . ?
N10 C16 C11 117.1(15) . . ?
N10 C16 C15 125.9(18) . . ?
C11 C16 C15 116.9(19) . . ?
C22 C21 C20 122(2) . . ?
C22 C21 H21A 119.1 . . ?
C20 C21 H21A 119.1 . . ?
C13 C14 C15 116.3(18) . . ?
C13 C14 H14A 121.9 . . ?
C15 C14 H14A 121.9 . . ?
C14 C15 C16 121(2) . . ?
C14 C15 H15A 119.6 . . ?
C16 C15 H15A 119.6 . . ?
O3 C17 N10 126.8(19) . . ?
O3 C17 C18 117.2(18) . . ?
N10 C17 C18 116.0(15) . . ?
C21 C20 C19 118(2) . . ?
C21 C20 H20A 121.2 . . ?
C19 C20 H20A 121.2 . . ?
C14 C13 C12 128(2) . . ?
C14 C13 H13A 115.9 . . ?
C12 C13 H13A 115.9 . . ?
N11 Fe2 N10 83.4(6) . . ?
N11 Fe2 C4 95.5(6) . . ?
N10 Fe2 C4 93.0(5) . . ?
N11 Fe2 C3 94.7(6) . . ?
N10 Fe2 C3 94.6(5) . . ?
C4 Fe2 C3 167.9(6) . . ?
N11 Fe2 N9 165.6(5) . . ?
N10 Fe2 N9 82.4(6) . . ?
C4 Fe2 N9 87.4(6) . . ?
C3 Fe2 N9 84.3(6) . . ?
N11 Fe2 N12 82.0(5) . . ?
N10 Fe2 N12 165.4(6) . . ?
C4 Fe2 N12 89.1(5) . . ?
C3 Fe2 N12 85.9(5) . . ?
N9 Fe2 N12 112.2(5) . . ?
C21 C22 N9 124.6(18) . . ?
C21 C22 H22A 117.7 . . ?
N9 C22 H22A 117.7 . . ?
C9 N12 C5 114.7(14) . . ?
C9 N12 Fe2 114.0(12) . . ?
C5 N12 Fe2 131.1(12) . . ?
C17 N10 C16 128.9(15) . . ?
C17 N10 Fe2 117.9(12) . . ?
C16 N10 Fe2 113.1(11) . . ?
C10 N11 C11 122.7(17) . . ?
C10 N11 Fe2 120.0(12) . . ?
C11 N11 Fe2 117.0(12) . . ?
C22 N9 C18 114.2(16) . . ?
C22 N9 Fe2 131.3(11) . . ?
C18 N9 Fe2 114.5(12) . . ?

loop_
_geom_bond_atom_site_label_1
_geom_bond_atom_site_label_2
_geom_bond_distance
_geom_bond_site_symmetry_2
_geom_bond_publ_flag
Fe1 N7 1.870(12) . ?
Fe1 N6 1.900(12) . ?
Fe1 C1 1.953(19) . ?
Fe1 C2 1.966(17) . ?
Fe1 N8 1.986(11) . ?
Fe1 N5 2.000(13) . ?
Mn1 O6 1.856(10) . ?
Mn1 O5 1.879(10) . ?
Mn1 N14 1.968(13) . ?
Mn1 N13 2.020(12) . ?
Mn1 O1W 2.229(11) . ?
Mn1 N1 2.252(16) . ?
Mn2 O7 1.874(12) . ?
Mn2 O8 1.878(9) . ?
Mn2 N16 2.024(12) . ?
Mn2 N15 2.037(13) . ?
Mn2 N2 2.154(14) . ?
Mn2 O9 2.291(11) . ?
Br4 C61 1.84(2) . ?
Br2 C54 1.85(2) . ?
Br1 C44 1.899(16) . ?
Br3 C75 1.916(19) . ?
N8 C23 1.334(17) . ?
N8 C27 1.340(17) . ?
N5 C36 1.350(17) . ?
N5 C40 1.355(18) . ?
O5 C57 1.33(2) . ?
O6 C41 1.351(15) . ?
C52 C53 1.39(2) . ?
C52 C57 1.40(2) . ?
C52 C51 1.40(2) . ?
O7 C58 1.330(18) . ?
N6 C34 1.388(18) . ?
N6 C35 1.386(19) . ?
N16 C64 1.230(18) . ?
N16 C73 1.486(18) . ?
N7 C28 1.348(18) . ?
N7 C29 1.422(18) . ?
C47 N14 1.330(16) . ?
C47 C46 1.392(19) . ?
C47 H47A 0.9300 . ?
O1W H1WB 0.8565 . ?
O1W H1WA 0.8572 . ?
C61 C62 1.40(2) . ?
C61 C60 1.41(2) . ?
C51 N13 1.28(2) . ?
C51 H51A 0.9300 . ?
O8 C66 1.305(18) . ?
C56 C55 1.36(2) . ?
C56 C57 1.38(2) . ?
C56 H56A 0.9300 . ?
C30 C29 1.40(2) . ?
C30 C31 1.42(2) . ?
C30 H30 0.9300 . ?
C48 N14 1.46(2) . ?
C48 C49 1.55(2) . ?
C48 H48A 0.9700 . ?
C48 H48B 0.9700 . ?
C2 N2 1.144(17) . ?
N13 C50 1.48(2) . ?
C63 C62 1.40(2) . ?
C63 C58 1.394(19) . ?
C63 C64 1.43(2) . ?
N15 C70 1.269(19) . ?
N15 C71 1.497(17) . ?
C62 H62A 0.9300 . ?
C41 C42 1.37(2) . ?
C41 C46 1.422(19) . ?
C39 C38 1.37(2) . ?
C39 C40 1.37(2) . ?
C39 H39A 0.9300 . ?
N1 C1 1.123(18) . ?
C27 C26 1.421(19) . ?
C27 C28 1.479(19) . ?
C60 C59 1.37(3) . ?
C60 H60A 0.9300 . ?
O1 C28 1.228(16) . ?
C53 C54 1.34(3) . ?
C53 H53A 0.9300 . ?
C33 C32 1.31(2) . ?
C33 C34 1.39(2) . ?
C33 H33A 0.9300 . ?
C36 C37 1.42(2) . ?
C36 C35 1.445(19) . ?
C35 O2 1.208(16) . ?
C64 H64A 0.9300 . ?
C58 C59 1.39(2) . ?
C37 C38 1.38(2) . ?
C37 H37A 0.9300 . ?
C66 C67 1.367(19) . ?
C66 C65 1.37(2) . ?
C54 C55 1.42(2) . ?
C46 C45 1.450(19) . ?
C34 C29 1.39(2) . ?
C59 H59A 0.9300 . ?
C43 C44 1.41(2) . ?
C43 C42 1.41(2) . ?
C43 H43 0.9300 . ?
C32 C31 1.38(3) . ?
C32 H32A 0.9300 . ?
C40 H40A 0.9300 . ?
C65 C74 1.41(2) . ?
C65 C70 1.48(2) . ?
C26 C25 1.35(2) . ?
C26 H26A 0.9300 . ?
C25 C24 1.43(2) . ?
C25 H25A 0.9300 . ?
C67 C68 1.40(2) . ?
C67 H67A 0.9300 . ?
C24 C23 1.37(2) . ?
C24 H24A 0.9300 . ?
C31 H31A 0.9300 . ?
C55 H55A 0.9300 . ?
C38 H38A 0.9300 . ?
C49 C50 1.50(2) . ?
C49 H49A 0.9700 . ?
C49 H49B 0.9700 . ?
C68 C75 1.33(3) . ?
C68 H68A 0.9300 . ?
C23 H23A 0.9300 . ?
C42 H42A 0.9300 . ?
C50 H50A 0.9700 . ?
C50 H50B 0.9700 . ?
C70 H70A 0.9300 . ?
C45 C44 1.40(2) . ?
C45 H45A 0.9300 . ?
C73 C72 1.51(2) . ?
C73 H73A 0.9700 . ?
C73 H73B 0.9700 . ?
C72 C71 1.50(2) . ?
C72 H72A 0.9700 . ?
C72 H72B 0.9700 . ?
C71 H71A 0.9700 . ?
C71 H71B 0.9700 . ?
C74 C75 1.45(3) . ?
C74 H74 0.9300 . ?
O9 C76 1.40(3) . ?
O9 H9A 0.8673 . ?
C76 C77 1.51(3) . ?
C76 H76A 0.9700 . ?
C76 H76B 0.9700 . ?
C77 H77A 0.9600 . ?
C77 H77B 0.9600 . ?
C77 H77C 0.9600 . ?
C4 N4 1.149(17) . ?
C4 Fe2 1.935(16) . ?
C3 N3 1.13(2) . ?
C3 Fe2 1.939(18) . ?
C5 N12 1.356(19) . ?
C5 C6 1.36(2) . ?
C5 H5A 0.9300 . ?
C12 C11 1.38(3) . ?
C12 C13 1.41(3) . ?
C12 H12A 0.9300 . ?
C11 C16 1.39(2) . ?
C11 N11 1.44(2) . ?
C9 N12 1.33(2) . ?
C9 C8 1.38(3) . ?
C9 C10 1.51(3) . ?
C8 C7 1.38(3) . ?
C8 H8A 0.9300 . ?
C10 O4 1.21(2) . ?
C10 N11 1.36(2) . ?
C6 C7 1.33(3) . ?
C6 H6A 0.9300 . ?
C7 H7A 0.9300 . ?
C19 C18 1.36(3) . ?
C19 C20 1.39(3) . ?
C19 H19A 0.9300 . ?
C18 N9 1.400(19) . ?
C18 C17 1.53(3) . ?
C16 N10 1.39(2) . ?
C16 C15 1.43(2) . ?
C21 C22 1.32(2) . ?
C21 C20 1.35(2) . ?
C21 H21A 0.9300 . ?
C14 C13 1.32(4) . ?
C14 C15 1.41(3) . ?
C14 H14A 0.9300 . ?
C15 H15A 0.9300 . ?
C17 O3 1.260(18) . ?
C17 N10 1.29(2) . ?
C20 H20A 0.9300 . ?
C13 H13A 0.9300 . ?
Fe2 N11 1.850(15) . ?
Fe2 N10 1.897(13) . ?
Fe2 N9 1.982(14) . ?
Fe2 N12 1.985(11) . ?
C22 N9 1.32(2) . ?
C22 H22A 0.9300 . ?

loop_
_geom_hbond_atom_site_label_D
_geom_hbond_atom_site_label_H
_geom_hbond_atom_site_label_A
_geom_hbond_distance_DH
_geom_hbond_distance_HA
_geom_hbond_distance_DA
_geom_hbond_angle_DHA
_geom_hbond_site_symmetry_A
O1W H1WB N3 0.856 1.867 2.724(19) 179.36 2_756
O1W H1WA O3W 0.857 2.044 2.789(16) 145.14 .
O9 H9A N4 0.867 1.989 2.835(17) 164.07 .
